data_7229590
loop_
_publ_author_name
'Perrin, Andrea'
'Goodwin, Melissa J.'
'Musa, Osama'
'Yufit, Dimitrii S.'
'Steed, Jonathan W.'

_publ_section_title
;
 Boric Acid Co-crystals in Guar Gelation
;
_journal_name_full CrystEngComm
_journal_paper_doi 10.1039/C7CE01858D
_journal_year 2017
_chemical_formula_moiety 'B H3 O3, C6 H11 N O'
_chemical_formula_sum 'C6 H14 B N O4'
_chemical_formula_weight 174.99
_chemical_name_systematic
;
 ? 
;
_space_group_crystal_system monoclinic
_space_group_IT_number 14
_space_group_name_Hall '-P 2yn'
_space_group_name_H-M_alt 'P 1 21/n 1'
_symmetry_space_group_name_Hall '-P 2yn'
_symmetry_space_group_name_H-M 'P 1 21/n 1'
_atom_sites_solution_hydrogens difmap
_atom_sites_solution_primary direct
_atom_sites_solution_secondary difmap
_audit_creation_date 2015-07-08
_audit_creation_method
;
Olex2 1.2-beta
(compiled 2015.01.26 svn.r3150 for OlexSys, GUI svn.r4998)
;
_audit_update_record
;
2017-08-11 deposited with the CCDC.
2017-11-16 downloaded from the CCDC.
;
_cell_angle_alpha 90.00
_cell_angle_beta 111.3340(14)
_cell_angle_gamma 90.00
_cell_formula_units_Z 4
_cell_length_a 6.9008(3)
_cell_length_b 18.7679(8)
_cell_length_c 7.4385(3)
_cell_measurement_reflns_used 9915
_cell_measurement_temperature 120.0
_cell_measurement_theta_max 30.89
_cell_measurement_theta_min 3.13
_cell_volume 897.37(7)
_computing_cell_refinement 'SAINT v8.34A (Bruker, 2013)'
_computing_data_collection 'APEX2 v.2013.4_1 (Bruker, 2013)'
_computing_data_reduction 'SAINT v8.34A (Bruker, 2013)'
_computing_molecular_graphics 'Olex2 (Dolomanov et al., 2009)'
_computing_publication_material 'Olex2 (Dolomanov et al., 2009)'
_computing_structure_refinement 'XL (Sheldrick, 2008)'
_computing_structure_solution 'XS (Sheldrick, 2008)'
_diffrn_ambient_temperature 120.0
_diffrn_detector 'Bruker PHOTON 100 CMOS'
_diffrn_detector_type 'CMOS sensor'
_diffrn_measured_fraction_theta_full 0.999
_diffrn_measured_fraction_theta_max 0.999
_diffrn_measurement_device 'Bruker D8 Venture'
_diffrn_measurement_device_type '3-circle diffractometer'
_diffrn_measurement_method '\f and \w scans'
_diffrn_radiation_monochromator 'focusing mirrors'
_diffrn_radiation_probe x-ray
_diffrn_radiation_type MoK\a
_diffrn_radiation_wavelength 0.71073
_diffrn_reflns_av_R_equivalents 0.0310
_diffrn_reflns_av_unetI/netI 0.0189
_diffrn_reflns_limit_h_max 9
_diffrn_reflns_limit_h_min -9
_diffrn_reflns_limit_k_max 26
_diffrn_reflns_limit_k_min -26
_diffrn_reflns_limit_l_max 10
_diffrn_reflns_limit_l_min -10
_diffrn_reflns_number 19366
_diffrn_reflns_theta_full 30.00
_diffrn_reflns_theta_max 30.00
_diffrn_reflns_theta_min 2.17
_diffrn_source 'ImuS microsource'
_diffrn_standards_number 0
_exptl_absorpt_coefficient_mu 0.104
_exptl_absorpt_correction_T_max 1.0000
_exptl_absorpt_correction_T_min 0.9671
_exptl_absorpt_correction_type multi-scan
_exptl_absorpt_process_details
;
SADABS-2014/4 (Bruker,2014/4) was used for absorption correction.
wR2(int) was 0.0673 before and 0.0372 after correction.
The Ratio of minimum to maximum transmission is 0.9671.
The \l/2 correction factor is Not present.
;
_exptl_crystal_colour 'clear light colourless'
_exptl_crystal_colour_lustre clear
_exptl_crystal_colour_modifier light
_exptl_crystal_colour_primary colourless
_exptl_crystal_density_diffrn 1.295
_exptl_crystal_density_method 'not measured'
_exptl_crystal_description prism
_exptl_crystal_F_000 376
_exptl_crystal_size_max 0.16
_exptl_crystal_size_mid 0.15
_exptl_crystal_size_min 0.07
_refine_diff_density_max 0.385
_refine_diff_density_min -0.213
_refine_diff_density_rms 0.042
_refine_ls_extinction_method none
_refine_ls_goodness_of_fit_ref 1.056
_refine_ls_hydrogen_treatment refall
_refine_ls_matrix_type full
_refine_ls_number_parameters 165
_refine_ls_number_reflns 2628
_refine_ls_number_restraints 0
_refine_ls_restrained_S_all 1.056
_refine_ls_R_factor_all 0.0436
_refine_ls_R_factor_gt 0.0342
_refine_ls_shift/su_max 0.000
_refine_ls_shift/su_mean 0.000
_refine_ls_structure_factor_coef Fsqd
_refine_ls_weighting_details 'calc w=1/[\s^2^(Fo^2^)+(0.0470P)^2^+0.1900P] where P=(Fo^2^+2Fc^2^)/3'
_refine_ls_weighting_scheme calc
_refine_ls_wR_factor_gt 0.0853
_refine_ls_wR_factor_ref 0.0903
_reflns_number_gt 2218
_reflns_number_total 2628
_reflns_threshold_expression >2sigma(I)
_cod_data_source_file c7ce01858d2.cif
_cod_data_source_block 2xB(OH)3_15srv189
_cod_depositor_comments
;
The following automatic conversions were performed:

'_diffrn_radiation_probe' value 'X-ray' changed to 'x-ray' according
to
/home/data/users/saulius/crontab/automatic-downloads/rss-feeds/RSC/lib/dictionaries/cif_core.dic
dictionary named 'cif_core.dic' version 2.4.2 from 2011-04-26.

Automatic conversion script
Id: cif_fix_values 4973 2017-02-22 13:04:09Z antanas 
;
_cod_database_code 7229590
_computing.bruker_data_scaling 'SADABS V2012/1 (Bruker AXS Inc.)'

_olex2_refinement_description
;
;
_olex2_submission_special_instructions 'No special instructions were received'

loop_
_space_group_symop_id
_space_group_symop_operation_xyz
1 'x, y, z'
2 '-x+1/2, y+1/2, -z+1/2'
3 '-x, -y, -z'
4 'x-1/2, -y-1/2, z-1/2'

loop_
_atom_site_label
_atom_site_type_symbol
_atom_site_fract_x
_atom_site_fract_y
_atom_site_fract_z
_atom_site_U_iso_or_equiv
_atom_site_adp_type
_atom_site_occupancy
_atom_site_calc_flag
O1 O 0.59418(9) 0.08124(3) 0.06364(10) 0.01691(14) Uani 1 d
O2 O 0.92245(10) 0.09766(3) 0.03819(10) 0.01694(15) Uani 1 d
O3 O 0.76309(10) -0.01626(3) -0.01621(10) 0.01823(15) Uani 1 d
B1 B 0.76075(14) 0.05431(5) 0.02922(13) 0.01327(18) Uani 1 d
H1A H 0.602(2) 0.1268(9) 0.093(2) 0.046(4) Uiso 1 d
H2 H 1.022(2) 0.0746(8) 0.027(2) 0.038(4) Uiso 1 d
H3 H 0.649(3) -0.0373(8) -0.029(2) 0.044(4) Uiso 1 d
O4 O 0.57595(11) 0.21347(4) 0.14259(12) 0.02583(18) Uani 1 d
N1 N 0.86158(12) 0.25481(4) 0.09818(12) 0.01850(17) Uani 1 d
C1 C 0.69482(14) 0.26392(4) 0.14613(13) 0.01724(18) Uani 1 d
C2 C 0.64953(15) 0.33693(5) 0.20538(14) 0.01867(18) Uani 1 d
C3 C 0.59863(16) 0.39316(5) 0.04497(15) 0.0234(2) Uani 1 d
C4 C 0.78878(18) 0.42390(5) 0.01481(16) 0.0257(2) Uani 1 d
C5 C 0.91773(17) 0.37005(5) -0.04724(15) 0.0253(2) Uani 1 d
C6 C 1.01074(15) 0.31020(5) 0.09657(15) 0.02132(19) Uani 1 d
H1 H 0.886(2) 0.2119(7) 0.0704(19) 0.028(3) Uiso 1 d
H2A H 0.769(2) 0.3517(7) 0.3151(19) 0.026(3) Uiso 1 d
H2B H 0.530(2) 0.3313(6) 0.2457(18) 0.023(3) Uiso 1 d
H3A H 0.504(2) 0.3728(7) -0.0768(19) 0.029(3) Uiso 1 d
H3B H 0.521(2) 0.4336(7) 0.0803(19) 0.032(3) Uiso 1 d
H4A H 0.879(2) 0.4472(7) 0.139(2) 0.030(3) Uiso 1 d
H4B H 0.742(2) 0.4618(8) -0.087(2) 0.037(4) Uiso 1 d
H5A H 0.834(2) 0.3488(7) -0.172(2) 0.032(3) Uiso 1 d
H5B H 1.036(2) 0.3946(8) -0.0635(19) 0.034(3) Uiso 1 d
H6A H 1.116(2) 0.2854(7) 0.0651(18) 0.023(3) Uiso 1 d
H6B H 1.078(2) 0.3296(7) 0.2281(19) 0.026(3) Uiso 1 d

loop_
_atom_site_aniso_label
_atom_site_aniso_U_11
_atom_site_aniso_U_22
_atom_site_aniso_U_33
_atom_site_aniso_U_23
_atom_site_aniso_U_13
_atom_site_aniso_U_12
O1 0.0140(3) 0.0115(3) 0.0285(3) -0.0036(2) 0.0116(3) -0.0015(2)
O2 0.0133(3) 0.0117(3) 0.0291(3) -0.0018(2) 0.0116(3) -0.0008(2)
O3 0.0135(3) 0.0113(3) 0.0333(4) -0.0029(2) 0.0125(3) -0.0016(2)
B1 0.0119(4) 0.0122(4) 0.0161(4) 0.0010(3) 0.0056(3) 0.0002(3)
O4 0.0278(4) 0.0143(3) 0.0439(4) -0.0052(3) 0.0232(3) -0.0043(3)
N1 0.0198(4) 0.0122(3) 0.0267(4) -0.0037(3) 0.0123(3) -0.0009(3)
C1 0.0199(4) 0.0136(4) 0.0201(4) -0.0019(3) 0.0094(3) -0.0002(3)
C2 0.0226(4) 0.0138(4) 0.0223(4) -0.0037(3) 0.0114(4) 0.0005(3)
C3 0.0276(5) 0.0167(4) 0.0256(5) 0.0004(4) 0.0093(4) 0.0048(4)
C4 0.0380(6) 0.0153(4) 0.0268(5) 0.0015(4) 0.0152(4) -0.0003(4)
C5 0.0326(5) 0.0214(4) 0.0274(5) -0.0003(4) 0.0175(4) -0.0037(4)
C6 0.0188(4) 0.0188(4) 0.0288(5) -0.0035(4) 0.0117(4) -0.0037(3)

loop_
_atom_type_symbol
_atom_type_description
_atom_type_scat_dispersion_real
_atom_type_scat_dispersion_imag
_atom_type_scat_source
C C 0.0033 0.0016 'International Tables Vol C Tables 4.2.6.8 and 6.1.1.4'
H H 0.0000 0.0000 'International Tables Vol C Tables 4.2.6.8 and 6.1.1.4'
B B 0.0013 0.0007 'International Tables Vol C Tables 4.2.6.8 and 6.1.1.4'
N N 0.0061 0.0033 'International Tables Vol C Tables 4.2.6.8 and 6.1.1.4'
O O 0.0106 0.0060 'International Tables Vol C Tables 4.2.6.8 and 6.1.1.4'

loop_
_geom_angle_atom_site_label_1
_geom_angle_atom_site_label_2
_geom_angle_atom_site_label_3
_geom_angle
B1 O1 H1A 115.4(10)
B1 O2 H2 111.8(10)
B1 O3 H3 112.5(10)
O1 B1 O2 120.07(8)
O1 B1 O3 119.47(8)
O2 B1 O3 120.45(8)
C1 N1 C6 126.01(8)
C1 N1 H1 116.6(9)
C6 N1 H1 117.4(9)
O4 C1 N1 121.47(8)
O4 C1 C2 119.47(8)
N1 C1 C2 119.06(8)
C1 C2 C3 114.27(8)
C1 C2 H2A 107.7(8)
C1 C2 H2B 106.1(7)
C3 C2 H2A 110.1(8)
C3 C2 H2B 109.4(7)
H2A C2 H2B 109.0(10)
C2 C3 H3A 109.7(8)
C2 C3 H3B 107.7(8)
C4 C3 C2 114.16(8)
C4 C3 H3A 109.5(8)
C4 C3 H3B 108.7(8)
H3A C3 H3B 106.8(11)
C3 C4 C5 114.98(8)
C3 C4 H4A 107.9(7)
C3 C4 H4B 109.0(8)
C5 C4 H4A 109.4(8)
C5 C4 H4B 107.6(8)
H4A C4 H4B 107.8(11)
C4 C5 H5A 110.4(8)
C4 C5 H5B 109.2(8)
C6 C5 C4 114.81(8)
C6 C5 H5A 108.6(8)
C6 C5 H5B 106.0(8)
H5A C5 H5B 107.5(11)
N1 C6 C5 114.27(8)
N1 C6 H6A 104.7(8)
N1 C6 H6B 109.4(7)
C5 C6 H6A 110.5(8)
C5 C6 H6B 110.5(7)
H6A C6 H6B 107.2(10)

loop_
_geom_bond_atom_site_label_1
_geom_bond_atom_site_label_2
_geom_bond_distance
O1 B1 1.3625(11)
O1 H1A 0.879(17)
O2 B1 1.3628(10)
O2 H2 0.841(15)
O3 B1 1.3685(11)
O3 H3 0.852(16)
O4 C1 1.2468(11)
N1 C1 1.3339(11)
N1 C6 1.4660(12)
N1 H1 0.863(14)
C1 C2 1.5066(12)
C2 C3 1.5348(13)
C2 H2A 0.965(13)
C2 H2B 0.980(12)
C3 C4 1.5229(15)
C3 H3A 0.982(13)
C3 H3B 1.019(14)
C4 C5 1.5249(14)
C4 H4A 1.004(14)
C4 H4B 1.003(15)
C5 C6 1.5226(14)
C5 H5A 0.984(14)
C5 H5B 0.982(15)
C6 H6A 0.960(13)
C6 H6B 0.987(13)

loop_
_geom_hbond_atom_site_label_D
_geom_hbond_atom_site_label_H
_geom_hbond_atom_site_label_A
_geom_hbond_distance_DH
_geom_hbond_distance_HA
_geom_hbond_distance_DA
_geom_hbond_angle_DHA
_geom_hbond_site_symmetry_A
O1 H1A O4 0.879(17) 1.692(17) 2.5638(9) 171.0(15) .
O2 H2 O3 0.841(15) 1.868(15) 2.7070(9) 174.5(14) 3_755
O3 H3 O1 0.852(16) 1.805(17) 2.6565(9) 178.4(15) 3_655
N1 H1 O2 0.863(14) 2.183(14) 3.0349(10) 169.4(12) .

loop_
_geom_torsion_atom_site_label_1
_geom_torsion_atom_site_label_2
_geom_torsion_atom_site_label_3
_geom_torsion_atom_site_label_4
_geom_torsion
O4 C1 C2 C3 -115.43(10)
N1 C1 C2 C3 64.45(12)
C1 N1 C6 C5 -63.19(12)
C1 C2 C3 C4 -79.74(10)
C2 C3 C4 C5 62.10(12)
C3 C4 C5 C6 -61.34(12)
C4 C5 C6 N1 76.46(11)
C6 N1 C1 O4 179.76(9)
C6 N1 C1 C2 -0.11(14)
